data_7158494
loop_
_publ_author_name
'Liyu, Jessica'
'Kim, Shi-Wei'
'S\"ohnel, Tilo'
'Sperry, Jonathan'

_publ_section_title
;
 Progress toward a biomimetic synthesis of pegaharmaline A.
;
_journal_issue 6
_journal_name_full 'Organic &amp; biomolecular chemistry'
_journal_page_first 1275
_journal_page_last 1283
_journal_paper_doi 10.1039/d1ob02372a
_journal_volume 20
_journal_year 2022
_chemical_formula_moiety 'C21 H20 N4 O'
_chemical_formula_sum 'C21 H20 N4 O'
_chemical_formula_weight 344.41
_space_group_crystal_system monoclinic
_space_group_IT_number 14
_space_group_name_Hall '-P 2yn'
_space_group_name_H-M_alt 'P 1 21/n 1'
_atom_sites_solution_hydrogens mixed
_atom_sites_solution_primary direct
_audit_creation_date 2021-12-01
_audit_creation_method
;
Olex2 1.3
(compiled 2020.11.12 svn.r5f609507 for OlexSys, GUI svn.r6408)
;
_audit_update_record
;
2021-12-02 deposited with the CCDC.	2022-01-17 downloaded from the CCDC.
;
_cell_angle_alpha 90
_cell_angle_beta 105.285(2)
_cell_angle_gamma 90
_cell_formula_units_Z 4
_cell_length_a 13.5402(3)
_cell_length_b 7.8769(2)
_cell_length_c 16.4206(4)
_cell_measurement_reflns_used 10013
_cell_measurement_temperature 100.00(10)
_cell_measurement_theta_max 74.1340
_cell_measurement_theta_min 3.8040
_cell_volume 1689.38(7)
_computing_cell_refinement 'CrysAlisPro 1.171.40.23a (Rigaku OD, 2018)'
_computing_data_collection 'CrysAlisPro 1.171.40.23a (Rigaku OD, 2018)'
_computing_data_reduction 'CrysAlisPro 1.171.40.23a (Rigaku OD, 2018)'
_computing_molecular_graphics 'Olex2 1.3 (Dolomanov et al., 2009)'
_computing_publication_material 'Olex2 1.3 (Dolomanov et al., 2009)'
_computing_structure_refinement 'SHELXL 2018/3 (Sheldrick, 2015)'
_computing_structure_solution 'SHELXS  (Sheldrick, 2008)'
_diffrn_ambient_environment N~2~
_diffrn_ambient_temperature 100.00(10)
_diffrn_detector 'CCD plate'
_diffrn_detector_type 'Pilatus 200K'
_diffrn_measured_fraction_theta_full 0.999
_diffrn_measured_fraction_theta_max 0.999
_diffrn_measurement_details
;
List of Runs (angles in degrees, time in seconds):

  # Type    Start    End  Width  t~exp~   \w     \q     \k     \f   Frames
#--------------------------------------------------------------------------
  1  \w   -117.00 -49.00   0.50    0.15    --  -47.48 -74.00 144.00  136
  2  \w    -47.00   6.00   0.50    0.15    --  -47.48  74.00 -87.00  106
  3  \w    -10.00  72.00   0.50    0.15    --   47.48 -74.00 144.00  164
  4  \w   -164.00 -66.00   0.50    0.58    --  -90.25 -74.00 144.00  196
  5  \w     47.00  89.00   0.50    0.58    --  101.53 -74.00 144.00   84
  6  \w    133.00 177.00   0.50    0.58    --  101.53  74.00 -87.00   88
  7  \w     86.00 123.00   0.50    0.58    --  101.53  74.00 -87.00   74
  8  \w   -124.00 -71.00   0.50    0.15    --  -47.48-125.00  90.00  106
  9  \w   -124.00 -70.00   0.50    0.15    --  -47.48-125.00-150.00  108
 10  \w     40.00 121.00   0.50    0.15    --   47.48  57.00 -30.00  162
 11  \w    -10.00  28.00   0.50    0.15    --   47.48 -38.00 150.00   76
 12  \w    -87.00 -11.00   0.50    0.58    --  -90.25 111.00 -90.00  152
 13  \w   -153.00 -91.00   0.50    0.58    --  -90.25 -61.00   0.00  124
 14  \w   -127.00-100.00   0.50    0.58    --  -90.25 -94.00  60.00   54
 15  \w   -117.00 -71.00   0.50    0.58    --  -90.25 -30.00  30.00   92
 16  \w    -91.00 -65.00   0.50    0.58    --  -90.25  74.00 -87.00   52
 17  \w   -159.00-112.00   0.50    0.58    --  -90.25 -77.00  90.00   94
 18  \w    -82.00 -37.00   0.50    0.58    --  -90.25  61.00 120.00   90
 19  \w     86.00 174.00   0.50    0.58    --  101.53  30.00  60.00  176
 20  \w     82.00 176.00   0.50    0.58    --  101.53  45.00-120.00  188
 21  \w    124.00 172.00   0.50    0.58    --  101.53  77.00-180.00   96
 22  \w     25.00 111.00   0.50    0.58    --  101.53-111.00 120.00  172
 23  \w     82.00 110.00   0.50    0.58    --  101.53  77.00-180.00   56
 24  \w     82.00 111.00   0.50    0.58    --  101.53  30.00-150.00   58
 25  \w    129.00 176.00   0.50    0.58    --  101.53 111.00  30.00   94
 26  \w     95.00 120.00   0.50    0.58    --  101.53 -61.00  30.00   50
 27  \w     42.00  75.00   0.50    0.58    --  101.53 -61.00  30.00   66
 28  \w     25.00  90.00   0.50    0.58    --  101.53 -45.00 150.00  130
 29  \w     85.00 147.00   0.50    0.58    --  101.53  30.00   0.00  124
 30  \w     37.00 122.00   0.50    0.58    --  101.53 -61.00 150.00  170
 31  \w     91.00 158.00   0.50    0.58    --  101.53  61.00   0.00  134
 32  \w    121.00 164.00   0.50    0.58    --  101.53  30.00-150.00   86
;
_diffrn_measurement_device 'four-circle diffractometer'
_diffrn_measurement_device_type 'XtaLAB Synergy, Dualflex, Pilatus 200K'
_diffrn_measurement_method '\w scans'
_diffrn_orient_matrix_type 'CrysAlisPro convention (1999,Acta A55,543-557)'
_diffrn_orient_matrix_UB_11 0.0521524000
_diffrn_orient_matrix_UB_12 0.1412104000
_diffrn_orient_matrix_UB_13 0.0613497000
_diffrn_orient_matrix_UB_21 0.0440204000
_diffrn_orient_matrix_UB_22 0.0765975000
_diffrn_orient_matrix_UB_23 -0.0692766000
_diffrn_orient_matrix_UB_31 -0.0962085000
_diffrn_orient_matrix_UB_32 0.1116198000
_diffrn_orient_matrix_UB_33 -0.0298339000
_diffrn_radiation_monochromator mirror
_diffrn_radiation_probe x-ray
_diffrn_radiation_type 'Cu K\a'
_diffrn_radiation_wavelength 1.54184
_diffrn_reflns_av_R_equivalents 0.0602
_diffrn_reflns_av_unetI/netI 0.0344
_diffrn_reflns_Laue_measured_fraction_full 0.999
_diffrn_reflns_Laue_measured_fraction_max 0.999
_diffrn_reflns_limit_h_max 15
_diffrn_reflns_limit_h_min -16
_diffrn_reflns_limit_k_max 9
_diffrn_reflns_limit_k_min -9
_diffrn_reflns_limit_l_max 19
_diffrn_reflns_limit_l_min -19
_diffrn_reflns_number 19105
_diffrn_reflns_point_group_measured_fraction_full 0.999
_diffrn_reflns_point_group_measured_fraction_max 0.999
_diffrn_reflns_theta_full 67.673
_diffrn_reflns_theta_max 67.673
_diffrn_reflns_theta_min 3.776
_diffrn_source 'micro-focus sealed X-ray tube'
_diffrn_source_type 'PhotonJet (Cu) X-ray Source'
_exptl_absorpt_coefficient_mu 0.686
_exptl_absorpt_correction_T_max 1.00000
_exptl_absorpt_correction_T_min 0.66570
_exptl_absorpt_correction_type multi-scan
_exptl_absorpt_process_details
;
CrysAlisPro 1.171.40.23a (Rigaku Oxford Diffraction, 2018)
Empirical absorption correction using spherical harmonics,
 implemented in SCALE3 ABSPACK scaling algorithm.
;
_exptl_crystal_density_diffrn 1.354
_exptl_crystal_description needle
_exptl_crystal_F_000 728
_exptl_crystal_size_max 0.05
_exptl_crystal_size_mid 0.05
_exptl_crystal_size_min 0.01
_refine_diff_density_max 0.227
_refine_diff_density_min -0.382
_refine_diff_density_rms 0.060
_refine_ls_extinction_method none
_refine_ls_goodness_of_fit_ref 1.056
_refine_ls_hydrogen_treatment mixed
_refine_ls_matrix_type full
_refine_ls_number_parameters 243
_refine_ls_number_reflns 3053
_refine_ls_number_restraints 0
_refine_ls_restrained_S_all 1.056
_refine_ls_R_factor_all 0.0473
_refine_ls_R_factor_gt 0.0447
_refine_ls_shift/su_max 0.001
_refine_ls_shift/su_mean 0.000
_refine_ls_structure_factor_coef Fsqd
_refine_ls_weighting_details 'w=1/[\s^2^(Fo^2^)+(0.0808P)^2^+0.5055P] where P=(Fo^2^+2Fc^2^)/3'
_refine_ls_weighting_scheme calc
_refine_ls_wR_factor_gt 0.1213
_refine_ls_wR_factor_ref 0.1244
_reflns_Friedel_coverage 0.000
_reflns_number_gt 2822
_reflns_number_total 3053
_reflns_threshold_expression 'I > 2\s(I)'
_cod_data_source_file d1ob02372a2.cif
_cod_data_source_block jls_37_1
_cod_depositor_comments 'Adding full bibliography for 7158492--7158494.cif.'
_cod_database_code 7158494
_shelx_shelxl_version_number 2018/3
_chemical_oxdiff_formula C21H20N4O
_shelx_space_group_comment
;
The symmetry employed for this shelxl refinement is uniquely defined
by the following loop, which should always be used as a source of
symmetry information in preference to the above space-group names.
They are only intended as comments.
;
_shelx_estimated_absorpt_t_max 0.993
_shelx_estimated_absorpt_t_min 0.967
_reflns_odcompleteness_completeness 99.94
_reflns_odcompleteness_iscentric 1
_reflns_odcompleteness_theta 68.13
_olex2_refinement_description
;
1. Fixed Uiso
 At 1.2 times of:
  All C(H) groups, All C(H,H) groups, All N(H) groups
2.a Ternary CH refined with riding coordinates:
 C9(H9)
2.b Secondary CH2 refined with riding coordinates:
 C10(H10A,H10B), C11(H11A,H11B), C12(H12A,H12B), C13(H13A,H13B)
2.c Aromatic/amide H refined with riding coordinates:
 C2(H2), C3(H3), C4(H4), C5(H5), C17(H17), C18(H18), C19(H19), C20(H20), N3(H3A)
;
_olex2_submission_special_instructions 'No special instructions were received'
_oxdiff_exptl_absorpt_empirical_details
;
Empirical correction (ABSPACK) includes:
- Absorption correction using spherical harmonics
- Frame scaling
;
_oxdiff_exptl_absorpt_empirical_full_max 1.403
_oxdiff_exptl_absorpt_empirical_full_min 0.695

loop_
_space_group_symop_operation_xyz
'x, y, z'
'-x+1/2, y+1/2, -z+1/2'
'-x, -y, -z'
'x-1/2, -y-1/2, z-1/2'

loop_
_atom_site_label
_atom_site_type_symbol
_atom_site_fract_x
_atom_site_fract_y
_atom_site_fract_z
_atom_site_U_iso_or_equiv
_atom_site_adp_type
_atom_site_occupancy
_atom_site_site_symmetry_order
_atom_site_calc_flag
_atom_site_refinement_flags_posn
_atom_site_refinement_flags_adp
_atom_site_refinement_flags_occupancy
_atom_site_disorder_assembly
_atom_site_disorder_group
C1 C 0.24868(10) 0.16102(17) 0.59926(9) 0.0196(3) Uani 1 1 d . . . . .
C2 C 0.19900(11) 0.18311(17) 0.51433(9) 0.0223(3) Uani 1 1 d . . . . .
H2 H 0.127984 0.179295 0.495192 0.027 Uiso 1 1 calc R U . . .
C3 C 0.25919(11) 0.21101(18) 0.45928(9) 0.0245(3) Uani 1 1 d . . . . .
H3 H 0.228139 0.228015 0.402223 0.029 Uiso 1 1 calc R U . . .
C4 C 0.36675(11) 0.21399(18) 0.48849(9) 0.0254(3) Uani 1 1 d . . . . .
H4 H 0.405471 0.232413 0.450210 0.030 Uiso 1 1 calc R U . . .
C5 C 0.41583(11) 0.19023(18) 0.57246(9) 0.0230(3) Uani 1 1 d . . . . .
H5 H 0.486941 0.191186 0.590689 0.028 Uiso 1 1 calc R U . . .
C6 C 0.35685(10) 0.16445(17) 0.63042(9) 0.0199(3) Uani 1 1 d . . . . .
C7 C 0.37876(10) 0.13787(16) 0.72001(9) 0.0192(3) Uani 1 1 d . . . . .
C8 C 0.28719(10) 0.11982(17) 0.73930(8) 0.0180(3) Uani 1 1 d . . . . .
C9 C 0.27218(9) 0.08047(17) 0.82477(8) 0.0185(3) Uani 1 1 d . . . . .
H9 H 0.235420 -0.027751 0.820173 0.022 Uiso 1 1 calc R U . . .
C10 C 0.47813(10) 0.12817(18) 0.78667(9) 0.0217(3) Uani 1 1 d . . . . .
H10A H 0.525144 0.213279 0.776294 0.026 Uiso 1 1 calc R U . . .
H10B H 0.508920 0.017250 0.785694 0.026 Uiso 1 1 calc R U . . .
C11 C 0.45744(10) 0.15880(18) 0.87264(9) 0.0218(3) Uani 1 1 d . . . . .
H11A H 0.519137 0.132985 0.916513 0.026 Uiso 1 1 calc R U . . .
H11B H 0.442268 0.278183 0.877367 0.026 Uiso 1 1 calc R U . . .
C12 C 0.20659(10) 0.21463(17) 0.85413(8) 0.0195(3) Uani 1 1 d . . . . .
H12A H 0.147120 0.239267 0.807854 0.023 Uiso 1 1 calc R U . . .
H12B H 0.246082 0.318447 0.867485 0.023 Uiso 1 1 calc R U . . .
C13 C 0.16992(10) 0.16121(19) 0.93192(9) 0.0221(3) Uani 1 1 d . . . . .
H13A H 0.099789 0.198936 0.923752 0.026 Uiso 1 1 calc R U . . .
H13B H 0.170048 0.038228 0.934995 0.026 Uiso 1 1 calc R U . . .
C14 C 0.23303(10) 0.22954(17) 1.01466(9) 0.0197(3) Uani 1 1 d . . . . .
C15 C 0.40670(10) 0.28104(17) 1.09748(9) 0.0198(3) Uani 1 1 d . . . . .
C16 C 0.36069(10) 0.35440(16) 1.16055(9) 0.0200(3) Uani 1 1 d . . . . .
C17 C 0.42090(11) 0.41811(18) 1.23705(9) 0.0241(3) Uani 1 1 d . . . . .
H17 H 0.491796 0.419740 1.247315 0.029 Uiso 1 1 calc R U . . .
C18 C 0.37572(11) 0.47853(19) 1.29737(9) 0.0262(3) Uani 1 1 d . . . . .
H18 H 0.415725 0.518901 1.348726 0.031 Uiso 1 1 calc R U . . .
C19 C 0.26842(11) 0.47828(18) 1.28017(9) 0.0256(3) Uani 1 1 d . . . . .
H19 H 0.237649 0.517851 1.320899 0.031 Uiso 1 1 calc R U . . .
C20 C 0.20856(11) 0.42114(18) 1.20493(9) 0.0240(3) Uani 1 1 d . . . . .
H20 H 0.137666 0.425123 1.194406 0.029 Uiso 1 1 calc R U . . .
C21 C 0.25323(10) 0.35587(17) 1.14276(9) 0.0204(3) Uani 1 1 d . . . . .
N1 N 0.20774(9) 0.13304(14) 0.66706(7) 0.0191(3) Uani 1 1 d . . . . .
N2 N 0.37219(8) 0.05715(15) 0.88753(7) 0.0197(3) Uani 1 1 d . . . . .
N3 N 0.33747(8) 0.21653(14) 1.02851(7) 0.0198(3) Uani 1 1 d . . . . .
H3A H 0.360557 0.164431 0.991325 0.024 Uiso 1 1 calc R U . . .
N4 N 0.18893(8) 0.29538(15) 1.06844(7) 0.0213(3) Uani 1 1 d . . . . .
O O 0.50018(7) 0.27261(13) 1.10454(6) 0.0243(3) Uani 1 1 d . . . . .
H2A H 0.3909(13) -0.049(2) 0.8908(10) 0.023(4) Uiso 1 1 d . . . . .
H1 H 0.1389(16) 0.137(3) 0.6627(12) 0.036(5) Uiso 1 1 d . . . . .

loop_
_atom_site_aniso_label
_atom_site_aniso_U_11
_atom_site_aniso_U_22
_atom_site_aniso_U_33
_atom_site_aniso_U_23
_atom_site_aniso_U_13
_atom_site_aniso_U_12
C1 0.0194(7) 0.0163(6) 0.0250(7) -0.0004(5) 0.0093(5) 0.0010(5)
C2 0.0206(7) 0.0202(7) 0.0265(7) -0.0008(5) 0.0070(6) 0.0019(5)
C3 0.0292(8) 0.0220(7) 0.0227(7) 0.0001(5) 0.0078(6) 0.0018(6)
C4 0.0282(8) 0.0237(7) 0.0292(7) 0.0006(6) 0.0161(6) -0.0001(6)
C5 0.0196(7) 0.0214(7) 0.0309(7) -0.0002(6) 0.0118(6) 0.0005(5)
C6 0.0182(7) 0.0173(6) 0.0253(7) -0.0007(5) 0.0077(5) 0.0010(5)
C7 0.0169(7) 0.0169(6) 0.0254(7) -0.0006(5) 0.0084(5) 0.0000(5)
C8 0.0167(6) 0.0159(6) 0.0228(7) -0.0010(5) 0.0076(5) 0.0005(5)
C9 0.0149(6) 0.0196(7) 0.0219(7) -0.0003(5) 0.0064(5) -0.0015(5)
C10 0.0152(6) 0.0252(7) 0.0265(7) 0.0010(5) 0.0086(5) -0.0007(5)
C11 0.0161(6) 0.0243(7) 0.0257(7) -0.0010(5) 0.0069(5) -0.0009(5)
C12 0.0150(6) 0.0214(7) 0.0229(7) -0.0002(5) 0.0066(5) -0.0001(5)
C13 0.0159(6) 0.0264(7) 0.0259(7) -0.0019(6) 0.0091(5) -0.0016(5)
C14 0.0163(6) 0.0187(7) 0.0262(7) 0.0034(5) 0.0094(5) 0.0006(5)
C15 0.0169(6) 0.0191(7) 0.0248(7) 0.0033(5) 0.0081(5) 0.0015(5)
C16 0.0197(7) 0.0175(7) 0.0247(7) 0.0019(5) 0.0093(5) 0.0014(5)
C17 0.0208(7) 0.0240(7) 0.0281(7) 0.0000(6) 0.0073(6) 0.0006(5)
C18 0.0293(8) 0.0236(7) 0.0262(7) -0.0029(6) 0.0080(6) -0.0007(6)
C19 0.0318(8) 0.0212(7) 0.0287(7) -0.0026(6) 0.0168(6) -0.0005(6)
C20 0.0214(7) 0.0229(7) 0.0318(7) 0.0003(6) 0.0145(6) -0.0002(5)
C21 0.0208(7) 0.0171(7) 0.0256(7) 0.0022(5) 0.0105(6) -0.0001(5)
N1 0.0141(6) 0.0218(6) 0.0226(6) -0.0006(4) 0.0073(4) 0.0005(4)
N2 0.0151(6) 0.0204(6) 0.0249(6) 0.0017(5) 0.0074(5) 0.0020(4)
N3 0.0151(6) 0.0231(6) 0.0239(6) -0.0018(4) 0.0101(5) 0.0010(4)
N4 0.0175(6) 0.0223(6) 0.0267(6) -0.0002(5) 0.0106(5) -0.0004(4)
O 0.0144(5) 0.0296(6) 0.0299(5) -0.0015(4) 0.0079(4) 0.0015(4)

loop_
_atom_type_symbol
_atom_type_description
_atom_type_scat_dispersion_real
_atom_type_scat_dispersion_imag
_atom_type_scat_source
C C 0.0181 0.0091 'International Tables Vol C Tables 4.2.6.8 and 6.1.1.4'
H H 0.0000 0.0000 'International Tables Vol C Tables 4.2.6.8 and 6.1.1.4'
N N 0.0311 0.0180 'International Tables Vol C Tables 4.2.6.8 and 6.1.1.4'
O O 0.0492 0.0322 'International Tables Vol C Tables 4.2.6.8 and 6.1.1.4'

loop_
_geom_angle_atom_site_label_1
_geom_angle_atom_site_label_2
_geom_angle_atom_site_label_3
_geom_angle
_geom_angle_site_symmetry_1
_geom_angle_site_symmetry_3
_geom_angle_publ_flag
C2 C1 C6 122.68(12) . . ?
N1 C1 C2 129.46(12) . . ?
N1 C1 C6 107.87(12) . . ?
C1 C2 H2 121.2 . . ?
C3 C2 C1 117.53(13) . . ?
C3 C2 H2 121.2 . . ?
C2 C3 H3 119.5 . . ?
C2 C3 C4 120.93(13) . . ?
C4 C3 H3 119.5 . . ?
C3 C4 H4 119.3 . . ?
C5 C4 C3 121.45(13) . . ?
C5 C4 H4 119.3 . . ?
C4 C5 H5 120.5 . . ?
C4 C5 C6 119.10(13) . . ?
C6 C5 H5 120.5 . . ?
C1 C6 C7 106.34(12) . . ?
C5 C6 C1 118.31(13) . . ?
C5 C6 C7 135.36(13) . . ?
C6 C7 C10 131.26(12) . . ?
C8 C7 C6 107.31(12) . . ?
C8 C7 C10 121.43(12) . . ?
C7 C8 C9 126.35(12) . . ?
C7 C8 N1 110.04(12) . . ?
N1 C8 C9 123.51(11) . . ?
C8 C9 H9 107.4 . . ?
C8 C9 C12 112.50(11) . . ?
C12 C9 H9 107.4 . . ?
N2 C9 C8 110.58(10) . . ?
N2 C9 H9 107.4 . . ?
N2 C9 C12 111.40(11) . . ?
C7 C10 H10A 110.0 . . ?
C7 C10 H10B 110.0 . . ?
C7 C10 C11 108.61(11) . . ?
H10A C10 H10B 108.3 . . ?
C11 C10 H10A 110.0 . . ?
C11 C10 H10B 110.0 . . ?
C10 C11 H11A 108.7 . . ?
C10 C11 H11B 108.7 . . ?
H11A C11 H11B 107.6 . . ?
N2 C11 C10 114.12(11) . . ?
N2 C11 H11A 108.7 . . ?
N2 C11 H11B 108.7 . . ?
C9 C12 H12A 108.7 . . ?
C9 C12 H12B 108.7 . . ?
C9 C12 C13 114.20(11) . . ?
H12A C12 H12B 107.6 . . ?
C13 C12 H12A 108.7 . . ?
C13 C12 H12B 108.7 . . ?
C12 C13 H13A 108.6 . . ?
C12 C13 H13B 108.6 . . ?
H13A C13 H13B 107.5 . . ?
C14 C13 C12 114.84(11) . . ?
C14 C13 H13A 108.6 . . ?
C14 C13 H13B 108.6 . . ?
N3 C14 C13 115.97(11) . . ?
N4 C14 C13 120.33(12) . . ?
N4 C14 N3 123.70(13) . . ?
N3 C15 C16 114.07(12) . . ?
O C15 C16 124.71(13) . . ?
O C15 N3 121.21(12) . . ?
C17 C16 C15 121.49(12) . . ?
C17 C16 C21 120.65(12) . . ?
C21 C16 C15 117.84(12) . . ?
C16 C17 H17 119.8 . . ?
C18 C17 C16 120.36(13) . . ?
C18 C17 H17 119.8 . . ?
C17 C18 H18 120.5 . . ?
C17 C18 C19 119.09(13) . . ?
C19 C18 H18 120.5 . . ?
C18 C19 H19 119.4 . . ?
C20 C19 C18 121.25(13) . . ?
C20 C19 H19 119.4 . . ?
C19 C20 H20 119.7 . . ?
C19 C20 C21 120.63(13) . . ?
C21 C20 H20 119.7 . . ?
C16 C21 C20 117.98(13) . . ?
N4 C21 C16 123.80(12) . . ?
N4 C21 C20 118.22(12) . . ?
C1 N1 H1 123.1(12) . . ?
C8 N1 C1 108.45(11) . . ?
C8 N1 H1 128.0(12) . . ?
C9 N2 H2A 111.0(11) . . ?
C11 N2 C9 115.38(11) . . ?
C11 N2 H2A 107.7(11) . . ?
C14 N3 H3A 117.9 . . ?
C15 N3 C14 124.13(11) . . ?
C15 N3 H3A 117.9 . . ?
C14 N4 C21 116.26(11) . . ?

loop_
_geom_bond_atom_site_label_1
_geom_bond_atom_site_label_2
_geom_bond_distance
_geom_bond_site_symmetry_2
_geom_bond_publ_flag
C1 C2 1.390(2) . ?
C1 C6 1.4186(19) . ?
C1 N1 1.3859(17) . ?
C2 H2 0.9300 . ?
C2 C3 1.385(2) . ?
C3 H3 0.9300 . ?
C3 C4 1.408(2) . ?
C4 H4 0.9300 . ?
C4 C5 1.376(2) . ?
C5 H5 0.9300 . ?
C5 C6 1.4091(19) . ?
C6 C7 1.4374(19) . ?
C7 C8 1.3655(18) . ?
C7 C10 1.4959(19) . ?
C8 C9 1.5026(17) . ?
C8 N1 1.3792(18) . ?
C9 H9 0.9800 . ?
C9 C12 1.5374(18) . ?
C9 N2 1.4811(17) . ?
C10 H10A 0.9700 . ?
C10 H10B 0.9700 . ?
C10 C11 1.5291(18) . ?
C11 H11A 0.9700 . ?
C11 H11B 0.9700 . ?
C11 N2 1.4772(17) . ?
C12 H12A 0.9700 . ?
C12 H12B 0.9700 . ?
C12 C13 1.5459(18) . ?
C13 H13A 0.9700 . ?
C13 H13B 0.9700 . ?
C13 C14 1.5012(19) . ?
C14 N3 1.3757(17) . ?
C14 N4 1.2973(18) . ?
C15 C16 1.4611(18) . ?
C15 N3 1.3637(18) . ?
C15 O 1.2420(16) . ?
C16 C17 1.398(2) . ?
C16 C21 1.4066(19) . ?
C17 H17 0.9300 . ?
C17 C18 1.379(2) . ?
C18 H18 0.9300 . ?
C18 C19 1.405(2) . ?
C19 H19 0.9300 . ?
C19 C20 1.363(2) . ?
C20 H20 0.9300 . ?
C20 C21 1.4135(19) . ?
C21 N4 1.3836(18) . ?
N1 H1 0.92(2) . ?
N2 H2A 0.874(19) . ?
N3 H3A 0.8600 . ?

loop_
_geom_torsion_atom_site_label_1
_geom_torsion_atom_site_label_2
_geom_torsion_atom_site_label_3
_geom_torsion_atom_site_label_4
_geom_torsion
_geom_torsion_site_symmetry_1
_geom_torsion_site_symmetry_2
_geom_torsion_site_symmetry_3
_geom_torsion_site_symmetry_4
_geom_torsion_publ_flag
C1 C2 C3 C4 1.0(2) . . . . ?
C1 C6 C7 C8 0.06(15) . . . . ?
C1 C6 C7 C10 179.84(13) . . . . ?
C2 C1 C6 C5 -0.4(2) . . . . ?
C2 C1 C6 C7 179.80(12) . . . . ?
C2 C1 N1 C8 -179.73(13) . . . . ?
C2 C3 C4 C5 -0.3(2) . . . . ?
C3 C4 C5 C6 -0.8(2) . . . . ?
C4 C5 C6 C1 1.1(2) . . . . ?
C4 C5 C6 C7 -179.19(15) . . . . ?
C5 C6 C7 C8 -179.65(15) . . . . ?
C5 C6 C7 C10 0.1(3) . . . . ?
C6 C1 C2 C3 -0.6(2) . . . . ?
C6 C1 N1 C8 0.27(14) . . . . ?
C6 C7 C8 C9 176.54(12) . . . . ?
C6 C7 C8 N1 0.11(15) . . . . ?
C6 C7 C10 C11 160.82(14) . . . . ?
C7 C8 C9 C12 123.36(14) . . . . ?
C7 C8 C9 N2 -1.91(19) . . . . ?
C7 C8 N1 C1 -0.24(15) . . . . ?
C7 C10 C11 N2 48.52(16) . . . . ?
C8 C7 C10 C11 -19.43(18) . . . . ?
C8 C9 C12 C13 167.63(11) . . . . ?
C8 C9 N2 C11 31.51(15) . . . . ?
C9 C8 N1 C1 -176.80(12) . . . . ?
C9 C12 C13 C14 98.34(14) . . . . ?
C10 C7 C8 C9 -3.3(2) . . . . ?
C10 C7 C8 N1 -179.70(12) . . . . ?
C10 C11 N2 C9 -57.63(16) . . . . ?
C12 C9 N2 C11 -94.38(13) . . . . ?
C12 C13 C14 N3 -45.95(17) . . . . ?
C12 C13 C14 N4 134.31(13) . . . . ?
C13 C14 N3 C15 175.74(12) . . . . ?
C13 C14 N4 C21 -179.66(12) . . . . ?
C15 C16 C17 C18 -176.59(13) . . . . ?
C15 C16 C21 C20 177.75(12) . . . . ?
C15 C16 C21 N4 -1.5(2) . . . . ?
C16 C15 N3 C14 4.96(19) . . . . ?
C16 C17 C18 C19 -1.3(2) . . . . ?
C16 C21 N4 C14 2.2(2) . . . . ?
C17 C16 C21 C20 -0.9(2) . . . . ?
C17 C16 C21 N4 179.86(13) . . . . ?
C17 C18 C19 C20 -0.6(2) . . . . ?
C18 C19 C20 C21 1.8(2) . . . . ?
C19 C20 C21 C16 -1.0(2) . . . . ?
C19 C20 C21 N4 178.29(13) . . . . ?
C20 C21 N4 C14 -176.97(12) . . . . ?
C21 C16 C17 C18 2.0(2) . . . . ?
N1 C1 C2 C3 179.37(13) . . . . ?
N1 C1 C6 C5 179.56(12) . . . . ?
N1 C1 C6 C7 -0.20(14) . . . . ?
N1 C8 C9 C12 -60.65(16) . . . . ?
N1 C8 C9 N2 174.08(12) . . . . ?
N2 C9 C12 C13 -67.54(14) . . . . ?
N3 C14 N4 C21 0.6(2) . . . . ?
N3 C15 C16 C17 176.63(12) . . . . ?
N3 C15 C16 C21 -2.05(18) . . . . ?
N4 C14 N3 C15 -4.5(2) . . . . ?
O C15 C16 C17 -1.9(2) . . . . ?
O C15 C16 C21 179.40(12) . . . . ?
O C15 N3 C14 -176.43(12) . . . . ?
